data_7703603
loop_
_publ_author_name
'Chernysheva, Anna M.'
'Weinhart, Michael'
'Scheer, Manfred'
'Timoshkin, Alexey Y.'

_publ_section_title
;
 Normal to abnormal I<sup>t</sup>Bu&#x00B7;AlH<sub>3</sub> isomerization
 in solution and in the solid state.
;
_journal_issue 15
_journal_name_full 'Dalton transactions (Cambridge, England : 2003)'
_journal_page_first 4665
_journal_page_last 4668
_journal_paper_doi 10.1039/c9dt04698d
_journal_volume 49
_journal_year 2020
_chemical_formula_moiety 'C11 H23 Al N2'
_chemical_formula_sum 'C11 H23 Al N2'
_chemical_formula_weight 210.29
_space_group_crystal_system tetragonal
_space_group_IT_number 86
_space_group_name_Hall '-P 4bc'
_space_group_name_H-M_alt 'P 42/n :2'
_atom_sites_solution_hydrogens mixed
_atom_sites_solution_primary dual
_audit_creation_date 2019-11-14
_audit_creation_method
;
Olex2 1.3-alpha
(compiled 2019.10.31 svn.r3677 for OlexSys, GUI svn.r5972)
;
_audit_update_record
;
2019-11-17 deposited with the CCDC.	2020-02-24 downloaded from the CCDC.
;
_cell_angle_alpha 90
_cell_angle_beta 90
_cell_angle_gamma 90
_cell_formula_units_Z 8
_cell_length_a 13.99950(10)
_cell_length_b 13.99950(10)
_cell_length_c 13.7306(2)
_cell_measurement_reflns_used 5918
_cell_measurement_temperature 122.98(10)
_cell_measurement_theta_max 73.3560
_cell_measurement_theta_min 4.4810
_cell_volume 2691.01(5)
_computing_cell_refinement 'CrysAlisPro 1.171.40.14a (Rigaku OD, 2018)'
_computing_data_collection 'CrysAlisPro 1.171.40.14a (Rigaku OD, 2018)'
_computing_data_reduction 'CrysAlisPro 1.171.40.14a (Rigaku OD, 2018)'
_computing_molecular_graphics 'Olex2 1.3-alpha (Dolomanov et al., 2009)'
_computing_publication_material 'Olex2 1.3-alpha (Dolomanov et al., 2009)'
_computing_structure_refinement 'SHELXL 2018/3 (Sheldrick, 2015)'
_computing_structure_solution 'SHELXT  (Sheldrick, 2015)'
_diffrn_ambient_environment N~2~
_diffrn_ambient_temperature 122.98(10)
_diffrn_detector 'CCD plate'
_diffrn_detector_area_resol_mean 4.2047
_diffrn_detector_type TitanS2
_diffrn_measured_fraction_theta_full 0.990
_diffrn_measured_fraction_theta_max 0.959
_diffrn_measurement_details
;
List of Runs (angles in degrees, time in seconds):

  # Type    Start    End  Width  t~exp~   \w     \q     \k     \f   Frames
#--------------------------------------------------------------------------
  1  \w   -116.00 -22.00   1.00    1.00    --  -44.92 -37.00  30.00   94
  2  \w     32.00  91.00   1.00    5.00    --  104.50 -30.00  30.00   59
  3  \w     36.00  98.00   1.00    5.00    --  104.50 -45.00  90.00   62
  4  \w     35.00 130.00   1.00    5.00    --  104.50 -61.00 -90.00   95
  5  \w   -113.00 -88.00   1.00    1.00    --  -44.92 -57.00 150.00   25
  6  \w   -117.00 -15.00   1.00    1.00    --  -44.92 -77.00 -90.00  102
;
_diffrn_measurement_device 'four-circle diffractometer'
_diffrn_measurement_device_type 'GV50, TitanS2'
_diffrn_measurement_method '\w scans'
_diffrn_orient_matrix_type 'CrysAlisPro convention (1999,Acta A55,543-557)'
_diffrn_orient_matrix_UB_11 -0.1034761000
_diffrn_orient_matrix_UB_12 -0.0092454000
_diffrn_orient_matrix_UB_13 -0.0369521000
_diffrn_orient_matrix_UB_21 -0.0101099000
_diffrn_orient_matrix_UB_22 0.1095954000
_diffrn_orient_matrix_UB_23 0.0010520000
_diffrn_orient_matrix_UB_31 0.0360123000
_diffrn_orient_matrix_UB_32 0.0042776000
_diffrn_orient_matrix_UB_33 -0.1059253000
_diffrn_radiation_monochromator mirror
_diffrn_radiation_probe x-ray
_diffrn_radiation_type 'Cu K\a'
_diffrn_radiation_wavelength 1.54184
_diffrn_reflns_av_R_equivalents 0.0187
_diffrn_reflns_av_unetI/netI 0.0145
_diffrn_reflns_Laue_measured_fraction_full 0.990
_diffrn_reflns_Laue_measured_fraction_max 0.959
_diffrn_reflns_limit_h_max 16
_diffrn_reflns_limit_h_min -12
_diffrn_reflns_limit_k_max 16
_diffrn_reflns_limit_k_min -16
_diffrn_reflns_limit_l_max 12
_diffrn_reflns_limit_l_min -16
_diffrn_reflns_number 7413
_diffrn_reflns_point_group_measured_fraction_full 0.990
_diffrn_reflns_point_group_measured_fraction_max 0.959
_diffrn_reflns_theta_full 67.684
_diffrn_reflns_theta_max 73.444
_diffrn_reflns_theta_min 4.467
_diffrn_source 'micro-focus sealed X-ray tube'
_diffrn_source_type 'GV50 (Cu) X-ray Source'
_exptl_absorpt_coefficient_mu 1.061
_exptl_absorpt_correction_T_max 1.000
_exptl_absorpt_correction_T_min 0.396
_exptl_absorpt_correction_type gaussian
_exptl_absorpt_process_details
;
CrysAlisPro 1.171.40.14a (Rigaku Oxford Diffraction, 2018)
Numerical absorption correction based on gaussian integration over
			a multifaceted crystal model
Empirical absorption correction using spherical harmonics,
 implemented in SCALE3 ABSPACK scaling algorithm.
;
_exptl_crystal_colour colourless
_exptl_crystal_colour_primary colourless
_exptl_crystal_density_diffrn 1.038
_exptl_crystal_description block
_exptl_crystal_F_000 928
_exptl_crystal_size_max 0.952
_exptl_crystal_size_mid 0.355
_exptl_crystal_size_min 0.287
_refine_diff_density_max 0.261
_refine_diff_density_min -0.232
_refine_diff_density_rms 0.035
_refine_ls_extinction_coef 0.0023(2)
_refine_ls_extinction_expression Fc^*^=kFc[1+0.001xFc^2^\l^3^/sin(2\q)]^-1/4^
_refine_ls_extinction_method 'SHELXL-2018/3 (Sheldrick 2018)'
_refine_ls_goodness_of_fit_ref 1.047
_refine_ls_hydrogen_treatment mixed
_refine_ls_matrix_type full
_refine_ls_number_parameters 146
_refine_ls_number_reflns 2605
_refine_ls_number_restraints 0
_refine_ls_restrained_S_all 1.047
_refine_ls_R_factor_all 0.0330
_refine_ls_R_factor_gt 0.0317
_refine_ls_shift/su_max 0.001
_refine_ls_shift/su_mean 0.000
_refine_ls_structure_factor_coef Fsqd
_refine_ls_weighting_details 'w=1/[\s^2^(Fo^2^)+(0.0473P)^2^+0.8015P] where P=(Fo^2^+2Fc^2^)/3'
_refine_ls_weighting_scheme calc
_refine_ls_wR_factor_gt 0.0867
_refine_ls_wR_factor_ref 0.0877
_reflns_Friedel_coverage 0.000
_reflns_number_gt 2504
_reflns_number_total 2605
_reflns_threshold_expression 'I > 2\s(I)'
_cod_data_source_file c9dt04698d2.cif
_cod_data_source_block mw329_tp_abs_gaus
_cod_depositor_comments 'Adding full bibliography for 7703603--7703604.cif.'
_cod_original_cell_volume 2691.00(5)
_cod_original_sg_symbol_H-M 'P 42/n'
_cod_database_code 7703603
_shelx_shelxl_version_number 2018/3
_chemical_oxdiff_formula C11H23AlN2
_shelx_space_group_comment
;
The symmetry employed for this shelxl refinement is uniquely defined
by the following loop, which should always be used as a source of
symmetry information in preference to the above space-group names.
They are only intended as comments.
;
_shelx_estimated_absorpt_t_max 0.750
_shelx_estimated_absorpt_t_min 0.431
_reflns_odcompleteness_completeness 98.93
_reflns_odcompleteness_iscentric 1
_reflns_odcompleteness_theta 66.97
_olex2_refinement_description
;
1. Fixed Uiso
 At 1.2 times of:
  All C(H) groups
 At 1.5 times of:
  All C(H,H,H) groups
2.a Aromatic/amide H refined with riding coordinates:
 C3(H3), C2(H2)
2.b Idealised Me refined as rotating group:
 C6(H6A,H6B,H6C), C5(H5A,H5B,H5C), C7(H7A,H7B,H7C), C11(H11A,H11B,H11C),
 C9(H9A,H9B,H9C), C10(H10A,H10B,H10C)
;
_olex2_submission_special_instructions 'No special instructions were received'
_oxdiff_exptl_absorpt_empirical_details
;
Empirical correction (ABSPACK) includes:
- Absorption correction using spherical harmonics
- Frame scaling
- B-factor correction
;
_oxdiff_exptl_absorpt_empirical_full_max 1.670
_oxdiff_exptl_absorpt_empirical_full_min 0.790

loop_
_space_group_symop_operation_xyz
'x, y, z'
'-x+1/2, -y+1/2, z'
'-y, x+1/2, z+1/2'
'y+1/2, -x, z+1/2'
'-x, -y, -z'
'x-1/2, y-1/2, -z'
'y, -x-1/2, -z-1/2'
'-y-1/2, x, -z-1/2'

loop_
_atom_site_label
_atom_site_type_symbol
_atom_site_fract_x
_atom_site_fract_y
_atom_site_fract_z
_atom_site_U_iso_or_equiv
_atom_site_adp_type
_atom_site_occupancy
_atom_site_site_symmetry_order
_atom_site_calc_flag
_atom_site_refinement_flags_posn
_atom_site_refinement_flags_adp
_atom_site_refinement_flags_occupancy
_atom_site_disorder_assembly
_atom_site_disorder_group
Al1 Al 0.56237(2) 0.08716(3) 0.24254(2) 0.02530(13) Uani 1 1 d . . . . .
N1 N 0.69143(6) 0.10456(6) 0.42686(7) 0.0184(2) Uani 1 1 d . . . . .
N2 N 0.55041(6) 0.16105(6) 0.45600(7) 0.0191(2) Uani 1 1 d . . . . .
C1 C 0.60399(7) 0.11872(7) 0.38462(7) 0.0180(2) Uani 1 1 d . . . . .
C3 C 0.60429(8) 0.17369(8) 0.53905(8) 0.0239(2) Uani 1 1 d . . . . .
H3 H 0.583272 0.201816 0.598259 0.029 Uiso 1 1 calc R U . . .
C2 C 0.69179(8) 0.13903(8) 0.52096(8) 0.0234(2) Uani 1 1 d . . . . .
H2 H 0.744285 0.138345 0.564800 0.028 Uiso 1 1 calc R U . . .
C4 C 0.77983(7) 0.06316(8) 0.37978(8) 0.0197(2) Uani 1 1 d . . . . .
C8 C 0.44645(8) 0.18932(8) 0.45039(8) 0.0232(2) Uani 1 1 d . . . . .
C6 C 0.75518(8) -0.02973(8) 0.32750(9) 0.0263(3) Uani 1 1 d . . . . .
H6A H 0.727834 -0.075096 0.374168 0.039 Uiso 1 1 calc R U . . .
H6B H 0.813219 -0.057010 0.298899 0.039 Uiso 1 1 calc R U . . .
H6C H 0.708633 -0.016780 0.275853 0.039 Uiso 1 1 calc R U . . .
C5 C 0.82136(8) 0.13818(8) 0.31106(8) 0.0234(2) Uani 1 1 d . . . . .
H5A H 0.773814 0.154724 0.261462 0.035 Uiso 1 1 calc R U . . .
H5B H 0.878581 0.112496 0.279363 0.035 Uiso 1 1 calc R U . . .
H5C H 0.838337 0.195468 0.348242 0.035 Uiso 1 1 calc R U . . .
C7 C 0.85334(8) 0.03999(9) 0.45873(9) 0.0283(3) Uani 1 1 d . . . . .
H7A H 0.873832 0.099214 0.490529 0.042 Uiso 1 1 calc R U . . .
H7B H 0.908719 0.008544 0.429103 0.042 Uiso 1 1 calc R U . . .
H7C H 0.824557 -0.002639 0.507149 0.042 Uiso 1 1 calc R U . . .
C11 C 0.38863(8) 0.10322(9) 0.41551(10) 0.0301(3) Uani 1 1 d . . . . .
H11A H 0.407384 0.087048 0.348750 0.045 Uiso 1 1 calc R U . . .
H11B H 0.320405 0.118829 0.417088 0.045 Uiso 1 1 calc R U . . .
H11C H 0.401034 0.048609 0.458325 0.045 Uiso 1 1 calc R U . . .
C9 C 0.43518(9) 0.27596(9) 0.38413(10) 0.0314(3) Uani 1 1 d . . . . .
H9A H 0.471067 0.329876 0.411209 0.047 Uiso 1 1 calc R U . . .
H9B H 0.367444 0.293021 0.379430 0.047 Uiso 1 1 calc R U . . .
H9C H 0.459782 0.260684 0.319148 0.047 Uiso 1 1 calc R U . . .
C10 C 0.41228(9) 0.21660(10) 0.55286(10) 0.0342(3) Uani 1 1 d . . . . .
H10A H 0.423815 0.163266 0.597562 0.051 Uiso 1 1 calc R U . . .
H10B H 0.343796 0.230988 0.551082 0.051 Uiso 1 1 calc R U . . .
H10C H 0.447414 0.272980 0.575374 0.051 Uiso 1 1 calc R U . . .
H H 0.5308(13) -0.0147(13) 0.2448(14) 0.053(5) Uiso 1 1 d . . . . .
HA H 0.6481(13) 0.1012(12) 0.1761(13) 0.050(5) Uiso 1 1 d . . . . .
HB H 0.4848(13) 0.1529(13) 0.2128(14) 0.055(5) Uiso 1 1 d . . . . .

loop_
_atom_site_aniso_label
_atom_site_aniso_U_11
_atom_site_aniso_U_22
_atom_site_aniso_U_33
_atom_site_aniso_U_23
_atom_site_aniso_U_13
_atom_site_aniso_U_12
Al1 0.02179(19) 0.0357(2) 0.0184(2) -0.00611(13) -0.00137(12) -0.00277(13)
N1 0.0189(4) 0.0189(4) 0.0174(4) -0.0017(3) 0.0010(3) -0.0024(3)
N2 0.0188(4) 0.0192(4) 0.0194(4) -0.0017(3) 0.0022(3) -0.0024(3)
C1 0.0185(5) 0.0171(5) 0.0185(5) 0.0000(4) 0.0020(4) -0.0038(4)
C3 0.0265(6) 0.0266(6) 0.0184(5) -0.0058(4) 0.0006(4) -0.0013(4)
C2 0.0250(5) 0.0260(5) 0.0191(5) -0.0052(4) -0.0018(4) -0.0014(4)
C4 0.0184(5) 0.0211(5) 0.0197(5) -0.0021(4) 0.0017(4) 0.0000(4)
C8 0.0169(5) 0.0254(5) 0.0275(6) -0.0025(4) 0.0036(4) -0.0015(4)
C6 0.0255(5) 0.0222(5) 0.0312(6) -0.0060(5) 0.0045(5) -0.0015(4)
C5 0.0215(5) 0.0239(5) 0.0250(6) -0.0005(4) 0.0034(4) -0.0028(4)
C7 0.0244(6) 0.0362(6) 0.0244(6) -0.0001(5) -0.0010(4) 0.0058(5)
C11 0.0213(5) 0.0327(6) 0.0363(7) -0.0043(5) 0.0037(5) -0.0079(5)
C9 0.0236(6) 0.0286(6) 0.0419(7) 0.0041(5) 0.0005(5) 0.0020(5)
C10 0.0241(6) 0.0449(7) 0.0335(7) -0.0095(6) 0.0086(5) -0.0003(5)

loop_
_atom_type_symbol
_atom_type_description
_atom_type_scat_dispersion_real
_atom_type_scat_dispersion_imag
_atom_type_scat_source
C C 0.0181 0.0091 'International Tables Vol C Tables 4.2.6.8 and 6.1.1.4'
H H 0.0000 0.0000 'International Tables Vol C Tables 4.2.6.8 and 6.1.1.4'
Al Al 0.2130 0.2455 'International Tables Vol C Tables 4.2.6.8 and 6.1.1.4'
N N 0.0311 0.0180 'International Tables Vol C Tables 4.2.6.8 and 6.1.1.4'

loop_
_exptl_crystal_face_index_h
_exptl_crystal_face_index_k
_exptl_crystal_face_index_l
_exptl_crystal_face_perp_dist
-2 9 -1 0.1535
3 -9 0 0.1497
2 3 -8 0.2947
-4 3 8 0.4367
9 2 0 0.1805
-9 -2 0 0.1062
-5 -2 -7 0.2552
-9 2 0 0.1190
7 -1 -5 0.2715
-7 2 -6 0.2164
7 -6 0 0.1842
-7 6 0 0.1353
-5 6 -5 0.2099
6 -3 -6 0.2815
4 -6 -6 0.2589
1 6 -6 0.2390
3 9 -1 0.1589
-3 -9 0 0.1325
4 7 -5 0.2260
2 -3 -8 0.3007
0 -7 -6 0.2624
7 6 -1 0.1607

loop_
_geom_angle_atom_site_label_1
_geom_angle_atom_site_label_2
_geom_angle_atom_site_label_3
_geom_angle
_geom_angle_site_symmetry_1
_geom_angle_site_symmetry_3
_geom_angle_publ_flag
C1 Al1 H 105.4(7) . . ?
C1 Al1 HA 108.3(7) . . ?
C1 Al1 HB 109.3(7) . . ?
H Al1 HA 111.7(10) . . ?
H Al1 HB 112.5(10) . . ?
HA Al1 HB 109.5(10) . . ?
C1 N1 C2 110.46(9) . . ?
C1 N1 C4 127.32(9) . . ?
C2 N1 C4 122.13(9) . . ?
C1 N2 C3 110.36(9) . . ?
C1 N2 C8 127.22(9) . . ?
C3 N2 C8 122.40(9) . . ?
N1 C1 Al1 128.03(7) . . ?
N1 C1 N2 104.43(9) . . ?
N2 C1 Al1 127.51(8) . . ?
N2 C3 H3 126.3 . . ?
C2 C3 N2 107.47(10) . . ?
C2 C3 H3 126.3 . . ?
N1 C2 H2 126.4 . . ?
C3 C2 N1 107.27(10) . . ?
C3 C2 H2 126.4 . . ?
N1 C4 C6 110.06(8) . . ?
N1 C4 C5 108.20(8) . . ?
N1 C4 C7 109.20(8) . . ?
C6 C4 C5 112.45(9) . . ?
C6 C4 C7 107.76(9) . . ?
C5 C4 C7 109.13(9) . . ?
N2 C8 C11 108.64(9) . . ?
N2 C8 C9 109.80(9) . . ?
N2 C8 C10 108.59(9) . . ?
C11 C8 C10 108.57(10) . . ?
C9 C8 C11 112.68(10) . . ?
C9 C8 C10 108.48(10) . . ?
C4 C6 H6A 109.5 . . ?
C4 C6 H6B 109.5 . . ?
C4 C6 H6C 109.5 . . ?
H6A C6 H6B 109.5 . . ?
H6A C6 H6C 109.5 . . ?
H6B C6 H6C 109.5 . . ?
C4 C5 H5A 109.5 . . ?
C4 C5 H5B 109.5 . . ?
C4 C5 H5C 109.5 . . ?
H5A C5 H5B 109.5 . . ?
H5A C5 H5C 109.5 . . ?
H5B C5 H5C 109.5 . . ?
C4 C7 H7A 109.5 . . ?
C4 C7 H7B 109.5 . . ?
C4 C7 H7C 109.5 . . ?
H7A C7 H7B 109.5 . . ?
H7A C7 H7C 109.5 . . ?
H7B C7 H7C 109.5 . . ?
C8 C11 H11A 109.5 . . ?
C8 C11 H11B 109.5 . . ?
C8 C11 H11C 109.5 . . ?
H11A C11 H11B 109.5 . . ?
H11A C11 H11C 109.5 . . ?
H11B C11 H11C 109.5 . . ?
C8 C9 H9A 109.5 . . ?
C8 C9 H9B 109.5 . . ?
C8 C9 H9C 109.5 . . ?
H9A C9 H9B 109.5 . . ?
H9A C9 H9C 109.5 . . ?
H9B C9 H9C 109.5 . . ?
C8 C10 H10A 109.5 . . ?
C8 C10 H10B 109.5 . . ?
C8 C10 H10C 109.5 . . ?
H10A C10 H10B 109.5 . . ?
H10A C10 H10C 109.5 . . ?
H10B C10 H10C 109.5 . . ?

loop_
_geom_bond_atom_site_label_1
_geom_bond_atom_site_label_2
_geom_bond_distance
_geom_bond_site_symmetry_2
_geom_bond_publ_flag
Al1 C1 2.0833(11) . ?
Al1 H 1.493(18) . ?
Al1 HA 1.521(18) . ?
Al1 HB 1.482(18) . ?
N1 C1 1.3690(14) . ?
N1 C2 1.3791(14) . ?
N1 C4 1.5117(13) . ?
N2 C1 1.3692(13) . ?
N2 C3 1.3787(14) . ?
N2 C8 1.5102(13) . ?
C3 H3 0.9500 . ?
C3 C2 1.3408(16) . ?
C2 H2 0.9500 . ?
C4 C6 1.5249(15) . ?
C4 C5 1.5269(15) . ?
C4 C7 1.5296(15) . ?
C8 C11 1.5288(15) . ?
C8 C9 1.5244(17) . ?
C8 C10 1.5344(16) . ?
C6 H6A 0.9800 . ?
C6 H6B 0.9800 . ?
C6 H6C 0.9800 . ?
C5 H5A 0.9800 . ?
C5 H5B 0.9800 . ?
C5 H5C 0.9800 . ?
C7 H7A 0.9800 . ?
C7 H7B 0.9800 . ?
C7 H7C 0.9800 . ?
C11 H11A 0.9800 . ?
C11 H11B 0.9800 . ?
C11 H11C 0.9800 . ?
C9 H9A 0.9800 . ?
C9 H9B 0.9800 . ?
C9 H9C 0.9800 . ?
C10 H10A 0.9800 . ?
C10 H10B 0.9800 . ?
C10 H10C 0.9800 . ?

loop_
_geom_torsion_atom_site_label_1
_geom_torsion_atom_site_label_2
_geom_torsion_atom_site_label_3
_geom_torsion_atom_site_label_4
_geom_torsion
_geom_torsion_site_symmetry_1
_geom_torsion_site_symmetry_2
_geom_torsion_site_symmetry_3
_geom_torsion_site_symmetry_4
_geom_torsion_publ_flag
N2 C3 C2 N1 -0.35(13) . . . . ?
C1 N1 C2 C3 0.96(13) . . . . ?
C1 N1 C4 C6 -49.39(13) . . . . ?
C1 N1 C4 C5 73.84(12) . . . . ?
C1 N1 C4 C7 -167.50(10) . . . . ?
C1 N2 C3 C2 -0.37(13) . . . . ?
C1 N2 C8 C11 51.59(14) . . . . ?
C1 N2 C8 C9 -72.04(13) . . . . ?
C1 N2 C8 C10 169.50(10) . . . . ?
C3 N2 C1 Al1 -177.38(8) . . . . ?
C3 N2 C1 N1 0.92(11) . . . . ?
C3 N2 C8 C11 -126.76(11) . . . . ?
C3 N2 C8 C9 109.61(12) . . . . ?
C3 N2 C8 C10 -8.84(14) . . . . ?
C2 N1 C1 Al1 177.15(8) . . . . ?
C2 N1 C1 N2 -1.14(11) . . . . ?
C2 N1 C4 C6 134.52(10) . . . . ?
C2 N1 C4 C5 -102.25(11) . . . . ?
C2 N1 C4 C7 16.42(13) . . . . ?
C4 N1 C1 Al1 0.68(15) . . . . ?
C4 N1 C1 N2 -177.61(9) . . . . ?
C4 N1 C2 C3 177.63(9) . . . . ?
C8 N2 C1 Al1 4.11(15) . . . . ?
C8 N2 C1 N1 -177.59(9) . . . . ?
C8 N2 C3 C2 178.23(9) . . . . ?

loop_
_exptl_oxdiff_crystal_face_indexfrac_h
_exptl_oxdiff_crystal_face_indexfrac_k
_exptl_oxdiff_crystal_face_indexfrac_l
_exptl_oxdiff_crystal_face_x
_exptl_oxdiff_crystal_face_y
_exptl_oxdiff_crystal_face_z
-2.0000 9.0000 -1.0000 0.1607 1.0055 0.0724
3.0000 -9.0000 0.0000 -0.2272 -1.0167 0.0695
2.0000 3.0000 -8.0000 0.0609 0.3002 0.9323
-4.0000 3.0000 8.0000 0.0906 0.3776 -0.9786
9.0000 2.0000 -0.0000 -0.9498 0.1282 0.3327
-9.0000 -2.0000 0.0000 0.9498 -0.1282 -0.3327
-5.0000 -2.0000 -7.0000 0.7945 -0.1760 0.5529
-9.0000 2.0000 -0.0000 0.9128 0.3102 -0.3156
7.0000 -1.0000 -5.0000 -0.5303 -0.1856 0.7774
-7.0000 2.0000 -6.0000 0.9276 0.2836 0.3920
7.0000 -6.0000 0.0000 -0.6689 -0.7283 0.2264
-7.0000 6.0000 -0.0000 0.6689 0.7283 -0.2264
-5.0000 6.0000 -5.0000 0.6467 0.7029 0.3752
6.0000 -3.0000 -6.0000 -0.3714 -0.3958 0.8388
4.0000 -6.0000 -6.0000 -0.1367 -0.7043 0.7539
1.0000 6.0000 -6.0000 0.0628 0.6412 0.6972
3.0000 9.0000 -1.0000 -0.3567 0.9550 0.2525
-3.0000 -9.0000 0.0000 0.3936 -0.9560 -0.1465
4.0000 7.0000 -5.0000 -0.2939 0.7215 0.7036
2.0000 -3.0000 -8.0000 0.1164 -0.3574 0.9066
-0.0000 -7.0000 -6.0000 0.2864 -0.7735 0.6056
7.0000 6.0000 -1.0000 -0.7429 0.5858 0.3837
